data_7225057
loop_
_publ_author_name
'Xu, Bing'
'Cheng, Yue'
'Hu, Huai-Ming'
'Bai, Chao'
'Wang, Xiaofang'
'Yang, Meng-Lin'
'Xue, Ganglin'

_publ_section_title
;
 Syntheses, crystal structures and luminescence properties of
 lanthanide-based coordination polymers constructed from a functionalized
 terpyridyl carboxylate ligand
;
_journal_issue 24
_journal_name_full CrystEngComm
_journal_page_first 4613
_journal_paper_doi 10.1039/C6CE00681G
_journal_volume 18
_journal_year 2016
_chemical_formula_sum 'C108 H80 Er4 N12 O24'
_chemical_formula_weight 2598.88
_chemical_name_systematic
; 
 ? 
;
_space_group_IT_number 96
_symmetry_cell_setting tetragonal
_symmetry_space_group_name_Hall 'P 4nw 2abw'
_symmetry_space_group_name_H-M 'P 43 21 2'
_atom_sites_solution_hydrogens geom
_atom_sites_solution_primary direct
_atom_sites_solution_secondary difmap
_audit_creation_method SHELXL-97
_audit_update_record
;
2016-01-04 deposited with the CCDC.
2016-04-29 downloaded from the CCDC.
;
_cell_angle_alpha 90.00
_cell_angle_beta 90.00
_cell_angle_gamma 90.00
_cell_formula_units_Z 2
_cell_length_a 8.2486(3)
_cell_length_b 8.2486(3)
_cell_length_c 65.782(4)
_cell_measurement_reflns_used 9986
_cell_measurement_temperature 296(2)
_cell_measurement_theta_max 26.19
_cell_measurement_theta_min 2.49
_cell_volume 4475.8(4)
_computing_cell_refinement 'Bruker SAINT'
_computing_data_collection 'Bruker APEX2'
_computing_data_reduction 'Bruker SAINT'
_computing_molecular_graphics 'Bruker SHELXTL'
_computing_publication_material 'Bruker SHELXTL'
_computing_structure_refinement 'SHELXL-97 (Sheldrick, 2008)'
_computing_structure_solution 'SHELXS-97 (Sheldrick, 2008)'
_diffrn_ambient_temperature 296(2)
_diffrn_measured_fraction_theta_full 0.998
_diffrn_measured_fraction_theta_max 0.998
_diffrn_measurement_device_type 'Bruker APEX-II CCD'
_diffrn_measurement_method '\f and \w scans'
_diffrn_radiation_monochromator graphite
_diffrn_radiation_source 'fine-focus sealed tube'
_diffrn_radiation_type MoK\a
_diffrn_radiation_wavelength 0.71073
_diffrn_reflns_av_R_equivalents 0.0341
_diffrn_reflns_av_sigmaI/netI 0.0269
_diffrn_reflns_limit_h_max 6
_diffrn_reflns_limit_h_min -9
_diffrn_reflns_limit_k_max 8
_diffrn_reflns_limit_k_min -9
_diffrn_reflns_limit_l_max 78
_diffrn_reflns_limit_l_min -77
_diffrn_reflns_number 22414
_diffrn_reflns_theta_full 25.05
_diffrn_reflns_theta_max 25.05
_diffrn_reflns_theta_min 2.49
_exptl_absorpt_coefficient_mu 3.803
_exptl_absorpt_correction_T_max 0.578
_exptl_absorpt_correction_T_min 0.468
_exptl_absorpt_correction_type multi-scan
_exptl_absorpt_process_details sadabs
_exptl_crystal_colour pink
_exptl_crystal_density_diffrn 1.928
_exptl_crystal_density_method 'not measured'
_exptl_crystal_description block
_exptl_crystal_F_000 2552
_exptl_crystal_size_max 0.22
_exptl_crystal_size_mid 0.18
_exptl_crystal_size_min 0.16
_refine_diff_density_max 0.711
_refine_diff_density_min -1.128
_refine_diff_density_rms 0.098
_refine_ls_abs_structure_details 'Flack H D (1983), Acta Cryst. A39, 876-881'
_refine_ls_abs_structure_Flack 0.031(17)
_refine_ls_extinction_method none
_refine_ls_goodness_of_fit_ref 1.072
_refine_ls_hydrogen_treatment mixed
_refine_ls_matrix_type full
_refine_ls_number_parameters 334
_refine_ls_number_reflns 3945
_refine_ls_number_restraints 12
_refine_ls_restrained_S_all 1.072
_refine_ls_R_factor_all 0.0288
_refine_ls_R_factor_gt 0.0278
_refine_ls_shift/su_max 0.002
_refine_ls_shift/su_mean 0.000
_refine_ls_structure_factor_coef Fsqd
_refine_ls_weighting_details 'calc w=1/[\s^2^(Fo^2^)+(0.0458P)^2^+14.5083P] where P=(Fo^2^+2Fc^2^)/3'
_refine_ls_weighting_scheme calc
_refine_ls_wR_factor_gt 0.0802
_refine_ls_wR_factor_ref 0.0808
_reflns_number_gt 3853
_reflns_number_total 3945
_reflns_threshold_expression >2sigma(I)
_cod_data_source_file c6ce00681g2.cif
_cod_data_source_block nw2013_0m
_cod_depositor_comments 'Adding full bibliography for 7225046--7225061.cif.'
_cod_original_sg_symbol_H-M P43212
_cod_database_code 7225057

loop_
_symmetry_equiv_pos_as_xyz
'x, y, z'
'-y+1/2, x+1/2, z+3/4'
'-x, -y, z+1/2'
'y+1/2, -x+1/2, z+1/4'
'x+1/2, -y+1/2, -z+1/4'
'y, x, -z'
'-x+1/2, y+1/2, -z+3/4'
'-y, -x, -z+1/2'

loop_
_atom_site_label
_atom_site_type_symbol
_atom_site_fract_x
_atom_site_fract_y
_atom_site_fract_z
_atom_site_U_iso_or_equiv
_atom_site_adp_type
_atom_site_occupancy
_atom_site_symmetry_multiplicity
_atom_site_calc_flag
_atom_site_refinement_flags
Er1 Er 0.36368(3) 0.75246(3) 0.134069(4) 0.01730(9) Uani 1 1 d .
N1 N 0.8220(7) 1.5177(7) 0.09079(8) 0.0260(13) Uani 1 1 d .
N2 N 0.9539(7) 1.0705(7) 0.04264(7) 0.0239(12) Uani 1 1 d .
N3 N 1.4048(8) 0.8966(9) -0.00309(10) 0.0451(18) Uani 1 1 d .
O1 O 0.4230(5) 0.7300(6) 0.10048(6) 0.0265(10) Uani 1 1 d .
O2 O 0.6715(5) 0.8057(5) 0.09082(6) 0.0209(9) Uani 1 1 d .
O3 O 0.6673(6) 0.5943(5) 0.13211(7) 0.0263(10) Uani 1 1 d .
O4 O 0.5189(5) 0.6340(6) 0.15947(6) 0.0282(10) Uani 1 1 d .
O5 O 0.8228(5) 0.0212(6) 0.12392(7) 0.0255(10) Uani 1 1 d .
O6 O 0.5820(6) -0.0714(6) 0.13195(7) 0.0360(12) Uani 1 1 d .
C1 C 0.7311(9) 1.3902(8) 0.09545(10) 0.0294(15) Uani 1 1 d .
H1 H 0.6700 1.3934 0.1073 0.035 Uiso 1 1 calc R
C2 C 0.7230(8) 1.2523(9) 0.08343(9) 0.0287(14) Uani 1 1 d .
H2 H 0.6611 1.1638 0.0875 0.034 Uiso 1 1 calc R
C3 C 0.8090(7) 1.2482(9) 0.06513(8) 0.0213(12) Uani 1 1 d .
C4 C 0.8950(8) 1.3862(8) 0.05979(10) 0.0243(14) Uani 1 1 d .
H4 H 0.9488 1.3914 0.0474 0.029 Uiso 1 1 calc R
C5 C 0.9001(8) 1.5159(8) 0.07304(10) 0.0256(14) Uani 1 1 d .
H5 H 0.9609 1.6064 0.0694 0.031 Uiso 1 1 calc R
C6 C 0.8171(8) 1.0957(7) 0.05351(9) 0.0216(14) Uani 1 1 d .
C7 C 0.6935(7) 0.9816(8) 0.05457(9) 0.0206(13) Uani 1 1 d .
H7 H 0.5965 1.0071 0.0610 0.025 Uiso 1 1 calc R
C8 C 0.7149(8) 0.8301(7) 0.04601(9) 0.0211(14) Uani 1 1 d .
C9 C 0.8581(8) 0.8025(8) 0.03526(9) 0.0236(14) Uani 1 1 d .
H9 H 0.8776 0.7021 0.0293 0.028 Uiso 1 1 calc R
C10 C 0.9711(8) 0.9265(8) 0.03353(9) 0.0228(13) Uani 1 1 d .
C11 C 1.3832(12) 1.0089(13) 0.01129(14) 0.064(3) Uani 1 1 d .
H11 H 1.4642 1.0861 0.0130 0.077 Uiso 1 1 calc R
C12 C 1.2479(12) 1.0184(11) 0.02388(14) 0.057(2) Uani 1 1 d .
H12 H 1.2427 1.0969 0.0340 0.068 Uiso 1 1 calc R
C13 C 1.1215(8) 0.9110(8) 0.02129(9) 0.0252(14) Uani 1 1 d .
C14 C 1.1419(9) 0.7948(9) 0.00621(11) 0.0351(17) Uani 1 1 d .
H14 H 1.0612 0.7186 0.0037 0.042 Uiso 1 1 calc R
C15 C 1.2838(9) 0.7941(9) -0.00498(11) 0.040(2) Uani 1 1 d .
H15 H 1.2946 0.7135 -0.0148 0.048 Uiso 1 1 calc R
C16 C 0.5877(8) 0.7034(7) 0.04821(9) 0.0213(14) Uani 1 1 d .
C17 C 0.5506(8) 0.6091(8) 0.03139(10) 0.0269(15) Uani 1 1 d U
H17 H 0.6115 0.6226 0.0196 0.032 Uiso 1 1 calc R
C18 C 0.4284(9) 0.4974(10) 0.03138(10) 0.0365(18) Uani 1 1 d .
H18 H 0.4070 0.4373 0.0197 0.044 Uiso 1 1 calc R
C19 C 0.3377(10) 0.4739(11) 0.04849(11) 0.0416(19) Uani 1 1 d .
H19 H 0.2536 0.3988 0.0485 0.050 Uiso 1 1 calc R
C20 C 0.3722(9) 0.5632(9) 0.06577(10) 0.0317(16) Uani 1 1 d .
H20 H 0.3100 0.5471 0.0774 0.038 Uiso 1 1 calc R
C21 C 0.4978(7) 0.6768(7) 0.06626(8) 0.0169(12) Uani 1 1 d .
C22 C 0.5343(7) 0.7457(8) 0.08717(8) 0.0170(11) Uani 1 1 d .
C23 C 0.6339(7) 0.5610(6) 0.15095(8) 0.0124(11) Uani 1 1 d U
C24 C 0.7333(8) 0.4413(7) 0.16208(8) 0.0198(12) Uani 1 1 d .
H24A H 0.6710 0.4012 0.1735 0.024 Uiso 1 1 calc R
H24B H 0.8282 0.4958 0.1675 0.024 Uiso 1 1 calc R
C25 C 0.7885(7) 0.2984(7) 0.14952(10) 0.0234(15) Uani 1 1 d .
H25A H 0.8649 0.2343 0.1573 0.028 Uiso 1 1 calc R
H25B H 0.8435 0.3372 0.1374 0.028 Uiso 1 1 calc R
C26 C 0.6443(8) 0.1916(7) 0.14326(10) 0.0245(14) Uani 1 1 d .
H26A H 0.5843 0.1627 0.1554 0.029 Uiso 1 1 calc R
H26B H 0.5726 0.2555 0.1347 0.029 Uiso 1 1 calc R
C27 C 0.6863(9) 0.0394(8) 0.13215(10) 0.0270(15) Uani 1 1 d .

loop_
_atom_site_aniso_label
_atom_site_aniso_U_11
_atom_site_aniso_U_22
_atom_site_aniso_U_33
_atom_site_aniso_U_23
_atom_site_aniso_U_13
_atom_site_aniso_U_12
Er1 0.02249(15) 0.01405(14) 0.01537(14) -0.00248(12) 0.00182(10) -0.00031(12)
N1 0.043(3) 0.019(3) 0.016(3) -0.004(2) -0.005(2) 0.005(2)
N2 0.032(3) 0.024(3) 0.016(2) -0.005(2) 0.002(2) -0.002(2)
N3 0.042(4) 0.057(5) 0.036(4) -0.004(3) 0.022(3) 0.000(3)
O1 0.025(2) 0.028(3) 0.026(2) -0.006(2) 0.0001(19) 0.003(2)
O2 0.025(2) 0.028(2) 0.0104(19) -0.0032(16) -0.0034(17) 0.0023(17)
O3 0.035(3) 0.016(2) 0.028(2) 0.0012(19) 0.001(2) 0.0015(18)
O4 0.025(2) 0.032(3) 0.027(2) -0.004(2) -0.001(2) 0.006(2)
O5 0.029(3) 0.023(2) 0.025(2) -0.0065(19) -0.005(2) 0.006(2)
O6 0.051(3) 0.034(3) 0.023(2) -0.004(2) 0.007(2) -0.019(2)
C1 0.036(4) 0.028(4) 0.024(3) -0.001(3) 0.005(3) -0.006(3)
C2 0.033(4) 0.024(3) 0.030(3) -0.004(3) 0.009(3) -0.004(3)
C3 0.027(3) 0.020(3) 0.016(3) -0.005(3) -0.003(2) -0.002(3)
C4 0.029(4) 0.025(4) 0.019(3) -0.003(3) 0.000(3) -0.003(3)
C5 0.032(4) 0.013(3) 0.032(3) 0.001(3) 0.003(3) -0.002(3)
C6 0.032(4) 0.018(3) 0.014(3) 0.002(2) 0.003(3) 0.003(3)
C7 0.023(3) 0.024(3) 0.015(3) -0.001(3) 0.003(2) -0.002(2)
C8 0.027(4) 0.020(3) 0.017(3) -0.001(2) 0.002(2) -0.004(3)
C9 0.028(3) 0.022(3) 0.021(3) -0.005(2) 0.006(3) 0.000(3)
C10 0.024(3) 0.020(3) 0.025(3) -0.006(3) 0.005(3) 0.001(3)
C11 0.054(6) 0.074(7) 0.065(6) -0.032(5) 0.034(5) -0.033(5)
C12 0.042(5) 0.055(5) 0.074(6) -0.034(5) 0.021(5) -0.014(5)
C13 0.024(3) 0.034(4) 0.017(3) -0.001(3) 0.006(3) 0.000(3)
C14 0.034(4) 0.031(4) 0.040(4) -0.011(3) 0.015(3) -0.005(3)
C15 0.038(5) 0.046(5) 0.035(4) -0.008(3) 0.016(3) 0.008(3)
C16 0.030(4) 0.023(3) 0.012(3) -0.004(2) -0.003(3) -0.002(2)
C17 0.0276(17) 0.0275(17) 0.0257(17) -0.0014(10) 0.0006(10) -0.0006(10)
C18 0.048(5) 0.042(4) 0.019(3) -0.016(3) 0.003(3) -0.015(4)
C19 0.040(5) 0.056(5) 0.028(4) -0.011(4) 0.003(3) -0.020(4)
C20 0.032(4) 0.038(4) 0.025(3) -0.003(3) 0.009(3) -0.011(3)
C21 0.018(3) 0.025(3) 0.007(3) -0.001(2) -0.001(2) 0.001(2)
C22 0.020(3) 0.015(3) 0.016(3) 0.002(3) -0.003(2) 0.005(3)
C23 0.0128(14) 0.0125(14) 0.0118(13) -0.0020(9) -0.0004(10) -0.0014(9)
C24 0.025(3) 0.016(3) 0.018(3) 0.001(2) -0.003(3) 0.000(3)
C25 0.017(4) 0.023(3) 0.030(3) 0.001(3) -0.005(2) 0.005(2)
C26 0.022(3) 0.020(3) 0.032(3) -0.002(3) 0.003(3) -0.001(3)
C27 0.047(4) 0.012(3) 0.022(3) 0.001(3) -0.002(3) -0.002(3)

loop_
_atom_type_symbol
_atom_type_description
_atom_type_scat_dispersion_real
_atom_type_scat_dispersion_imag
_atom_type_scat_source
C C 0.0033 0.0016 'International Tables Vol C Tables 4.2.6.8 and 6.1.1.4'
H H 0.0000 0.0000 'International Tables Vol C Tables 4.2.6.8 and 6.1.1.4'
Er Er -0.2586 4.9576 'International Tables Vol C Tables 4.2.6.8 and 6.1.1.4'
N N 0.0061 0.0033 'International Tables Vol C Tables 4.2.6.8 and 6.1.1.4'
O O 0.0106 0.0060 'International Tables Vol C Tables 4.2.6.8 and 6.1.1.4'

loop_
_geom_angle_atom_site_label_1
_geom_angle_atom_site_label_2
_geom_angle_atom_site_label_3
_geom_angle
_geom_angle_site_symmetry_1
_geom_angle_site_symmetry_3
O1 Er1 O3 75.39(16) . 5_465
O1 Er1 O6 79.93(17) . 1_565
O3 Er1 O6 100.01(17) 5_465 1_565
O1 Er1 O4 123.19(15) . .
O3 Er1 O4 161.32(16) 5_465 .
O6 Er1 O4 83.02(18) 1_565 .
O1 Er1 O2 144.72(15) . 5_465
O3 Er1 O2 87.85(16) 5_465 5_465
O6 Er1 O2 134.24(16) 1_565 5_465
O4 Er1 O2 77.24(15) . 5_465
O1 Er1 O5 74.57(17) . 5_455
O3 Er1 O5 108.81(16) 5_465 5_455
O6 Er1 O5 134.62(17) 1_565 5_455
O4 Er1 O5 80.53(17) . 5_455
O2 Er1 O5 82.13(15) 5_465 5_455
O1 Er1 N1 136.38(17) . 5_475
O3 Er1 N1 78.28(17) 5_465 5_475
O6 Er1 N1 71.12(18) 1_565 5_475
O4 Er1 N1 85.42(17) . 5_475
O2 Er1 N1 66.52(16) 5_465 5_475
O5 Er1 N1 147.81(16) 5_455 5_475
O1 Er1 O3 74.16(15) . .
O3 Er1 O3 148.36(8) 5_465 .
O6 Er1 O3 66.31(17) 1_565 .
O4 Er1 O3 49.44(14) . .
O2 Er1 O3 122.54(14) 5_465 .
O5 Er1 O3 70.89(14) 5_455 .
N1 Er1 O3 119.62(16) 5_475 .
C1 N1 C5 117.8(6) . .
C1 N1 Er1 121.2(4) . 5_575
C5 N1 Er1 120.8(4) . 5_575
C10 N2 C6 117.5(6) . .
C15 N3 C11 114.3(7) . .
C22 O1 Er1 144.6(4) . .
C22 O2 Er1 131.6(4) . 5_565
C23 O3 Er1 134.7(4) . 5_565
C23 O3 Er1 82.3(3) . .
Er1 O3 Er1 112.90(16) 5_565 .
C23 O4 Er1 107.3(3) . .
C27 O5 Er1 109.9(4) . 5
C27 O6 Er1 171.2(5) . 1_545
N1 C1 C2 123.0(6) . .
N1 C1 H1 118.5 . .
C2 C1 H1 118.5 . .
C1 C2 C3 119.1(6) . .
C1 C2 H2 120.4 . .
C3 C2 H2 120.4 . .
C4 C3 C2 117.2(6) . .
C4 C3 C6 123.1(5) . .
C2 C3 C6 119.4(6) . .
C5 C4 C3 119.4(6) . .
C5 C4 H4 120.3 . .
C3 C4 H4 120.3 . .
N1 C5 C4 123.1(6) . .
N1 C5 H5 118.4 . .
C4 C5 H5 118.4 . .
N2 C6 C7 122.3(6) . .
N2 C6 C3 116.3(6) . .
C7 C6 C3 121.3(6) . .
C8 C7 C6 119.9(6) . .
C8 C7 H7 120.1 . .
C6 C7 H7 120.1 . .
C7 C8 C9 117.5(6) . .
C7 C8 C16 120.4(6) . .
C9 C8 C16 122.1(6) . .
C10 C9 C8 119.3(6) . .
C10 C9 H9 120.3 . .
C8 C9 H9 120.3 . .
N2 C10 C9 123.1(6) . .
N2 C10 C13 114.1(6) . .
C9 C10 C13 122.8(6) . .
N3 C11 C12 124.6(8) . .
N3 C11 H11 117.7 . .
C12 C11 H11 117.7 . .
C13 C12 C11 119.7(8) . .
C13 C12 H12 120.1 . .
C11 C12 H12 120.1 . .
C12 C13 C14 116.1(7) . .
C12 C13 C10 120.6(6) . .
C14 C13 C10 123.2(6) . .
C15 C14 C13 119.0(7) . .
C15 C14 H14 120.5 . .
C13 C14 H14 120.5 . .
N3 C15 C14 126.2(7) . .
N3 C15 H15 116.9 . .
C14 C15 H15 116.9 . .
C17 C16 C21 117.8(6) . .
C17 C16 C8 118.2(6) . .
C21 C16 C8 124.0(5) . .
C18 C17 C16 122.8(6) . .
C18 C17 H17 118.6 . .
C16 C17 H17 118.6 . .
C19 C18 C17 120.0(6) . .
C19 C18 H18 120.0 . .
C17 C18 H18 120.0 . .
C18 C19 C20 119.3(7) . .
C18 C19 H19 120.4 . .
C20 C19 H19 120.4 . .
C19 C20 C21 121.9(6) . .
C19 C20 H20 119.1 . .
C21 C20 H20 119.1 . .
C20 C21 C16 118.2(5) . .
C20 C21 C22 114.8(5) . .
C16 C21 C22 126.7(5) . .
O2 C22 O1 123.8(5) . .
O2 C22 C21 119.9(5) . .
O1 C22 C21 116.2(5) . .
O4 C23 O3 119.0(5) . .
O4 C23 C24 121.2(5) . .
O3 C23 C24 119.8(5) . .
C23 C24 C25 114.7(5) . .
C23 C24 H24A 108.6 . .
C25 C24 H24A 108.6 . .
C23 C24 H24B 108.6 . .
C25 C24 H24B 108.6 . .
H24A C24 H24B 107.6 . .
C24 C25 C26 111.1(5) . .
C24 C25 H25A 109.4 . .
C26 C25 H25A 109.4 . .
C24 C25 H25B 109.4 . .
C26 C25 H25B 109.4 . .
H25A C25 H25B 108.0 . .
C27 C26 C25 115.7(6) . .
C27 C26 H26A 108.4 . .
C25 C26 H26A 108.4 . .
C27 C26 H26B 108.4 . .
C25 C26 H26B 108.4 . .
H26A C26 H26B 107.4 . .
O6 C27 O5 121.4(6) . .
O6 C27 C26 117.3(7) . .
O5 C27 C26 121.2(6) . .

loop_
_geom_bond_atom_site_label_1
_geom_bond_atom_site_label_2
_geom_bond_distance
_geom_bond_site_symmetry_2
Er1 O1 2.271(4) .
Er1 O3 2.314(5) 5_465
Er1 O6 2.318(5) 1_565
Er1 O4 2.321(4) .
Er1 O2 2.339(4) 5_465
Er1 O5 2.342(5) 5_455
Er1 N1 2.539(5) 5_475
Er1 O3 2.827(5) .
N1 C1 1.328(8) .
N1 C5 1.334(8) .
N1 Er1 2.539(5) 5_575
N2 C10 1.338(8) .
N2 C6 1.352(8) .
N3 C15 1.314(10) .
N3 C11 1.336(11) .
O1 C22 1.275(7) .
O2 C22 1.258(7) .
O2 Er1 2.339(4) 5_565
O3 C23 1.299(7) .
O3 Er1 2.314(5) 5_565
O4 C23 1.256(7) .
O5 C27 1.258(8) .
O5 Er1 2.342(5) 5
O6 C27 1.256(8) .
O6 Er1 2.318(5) 1_545
C1 C2 1.387(9) .
C1 H1 0.9300 .
C2 C3 1.398(8) .
C2 H2 0.9300 .
C3 C4 1.387(9) .
C3 C6 1.473(9) .
C4 C5 1.381(9) .
C4 H4 0.9300 .
C5 H5 0.9300 .
C6 C7 1.390(9) .
C7 C8 1.381(9) .
C7 H7 0.9300 .
C8 C9 1.395(9) .
C8 C16 1.488(8) .
C9 C10 1.389(9) .
C9 H9 0.9300 .
C10 C13 1.485(9) .
C11 C12 1.392(12) .
C11 H11 0.9300 .
C12 C13 1.379(11) .
C12 H12 0.9300 .
C13 C14 1.389(9) .
C14 C15 1.383(10) .
C14 H14 0.9300 .
C15 H15 0.9300 .
C16 C17 1.387(9) .
C16 C21 1.417(8) .
C17 C18 1.366(10) .
C17 H17 0.9300 .
C18 C19 1.365(10) .
C18 H18 0.9300 .
C19 C20 1.384(10) .
C19 H19 0.9300 .
C20 C21 1.398(9) .
C20 H20 0.9300 .
C21 C22 1.518(8) .
C23 C24 1.478(8) .
C24 C25 1.510(8) .
C24 H24A 0.9700 .
C24 H24B 0.9700 .
C25 C26 1.536(9) .
C25 H25A 0.9700 .
C25 H25B 0.9700 .
C26 C27 1.493(9) .
C26 H26A 0.9700 .
C26 H26B 0.9700 .

loop_
_geom_torsion_atom_site_label_1
_geom_torsion_atom_site_label_2
_geom_torsion_atom_site_label_3
_geom_torsion_atom_site_label_4
_geom_torsion
_geom_torsion_site_symmetry_1
_geom_torsion_site_symmetry_4
O3 Er1 O1 C22 127.1(7) 5_465 .
O6 Er1 O1 C22 23.9(7) 1_565 .
O4 Er1 O1 C22 -50.9(8) . .
O2 Er1 O1 C22 -168.8(6) 5_465 .
O5 Er1 O1 C22 -118.2(7) 5_455 .
N1 Er1 O1 C22 72.4(8) 5_475 .
O3 Er1 O1 C22 -44.2(7) . .
O1 Er1 O3 C23 -164.9(3) . .
O3 Er1 O3 C23 178.9(3) 5_465 .
O6 Er1 O3 C23 109.4(3) 1_565 .
O4 Er1 O3 C23 7.8(3) . .
O2 Er1 O3 C23 -19.2(4) 5_465 .
O5 Er1 O3 C23 -86.1(3) 5_455 .
N1 Er1 O3 C23 60.4(4) 5_475 .
O1 Er1 O3 Er1 59.6(2) . 5_565
O3 Er1 O3 Er1 43.4(2) 5_465 5_565
O6 Er1 O3 Er1 -26.11(18) 1_565 5_565
O4 Er1 O3 Er1 -127.7(3) . 5_565
O2 Er1 O3 Er1 -154.70(17) 5_465 5_565
O5 Er1 O3 Er1 138.4(2) 5_455 5_565
N1 Er1 O3 Er1 -75.1(2) 5_475 5_565
O1 Er1 O4 C23 0.1(5) . .
O3 Er1 O4 C23 -173.7(4) 5_465 .
O6 Er1 O4 C23 -73.0(4) 1_565 .
O2 Er1 O4 C23 148.5(4) 5_465 .
O5 Er1 O4 C23 64.5(4) 5_455 .
N1 Er1 O4 C23 -144.5(4) 5_475 .
O3 Er1 O4 C23 -8.4(3) . .
C5 N1 C1 C2 4.5(10) . .
Er1 N1 C1 C2 -170.8(5) 5_575 .
N1 C1 C2 C3 -2.5(11) . .
C1 C2 C3 C4 -1.7(10) . .
C1 C2 C3 C6 172.7(6) . .
C2 C3 C4 C5 3.8(9) . .
C6 C3 C4 C5 -170.4(6) . .
C1 N1 C5 C4 -2.3(10) . .
Er1 N1 C5 C4 173.0(5) 5_575 .
C3 C4 C5 N1 -1.9(10) . .
C10 N2 C6 C7 -3.3(9) . .
C10 N2 C6 C3 173.7(6) . .
C4 C3 C6 N2 25.6(9) . .
C2 C3 C6 N2 -148.4(6) . .
C4 C3 C6 C7 -157.4(6) . .
C2 C3 C6 C7 28.6(9) . .
N2 C6 C7 C8 6.6(9) . .
C3 C6 C7 C8 -170.3(6) . .
C6 C7 C8 C9 -4.5(9) . .
C6 C7 C8 C16 176.0(6) . .
C7 C8 C9 C10 -0.3(9) . .
C16 C8 C9 C10 179.2(6) . .
C6 N2 C10 C9 -1.8(10) . .
C6 N2 C10 C13 177.8(6) . .
C8 C9 C10 N2 3.6(10) . .
C8 C9 C10 C13 -176.0(6) . .
C15 N3 C11 C12 1.6(16) . .
N3 C11 C12 C13 -2.9(18) . .
C11 C12 C13 C14 1.9(14) . .
C11 C12 C13 C10 -175.5(9) . .
N2 C10 C13 C12 16.4(10) . .
C9 C10 C13 C12 -163.9(8) . .
N2 C10 C13 C14 -160.8(7) . .
C9 C10 C13 C14 18.9(11) . .
C12 C13 C14 C15 -0.1(12) . .
C10 C13 C14 C15 177.3(7) . .
C11 N3 C15 C14 0.5(14) . .
C13 C14 C15 N3 -1.2(13) . .
C7 C8 C16 C17 138.0(6) . .
C9 C8 C16 C17 -41.4(9) . .
C7 C8 C16 C21 -39.6(9) . .
C9 C8 C16 C21 140.9(7) . .
C21 C16 C17 C18 2.4(10) . .
C8 C16 C17 C18 -175.4(7) . .
C16 C17 C18 C19 -0.5(13) . .
C17 C18 C19 C20 -0.6(13) . .
C18 C19 C20 C21 -0.2(13) . .
C19 C20 C21 C16 2.1(11) . .
C19 C20 C21 C22 -171.6(7) . .
C17 C16 C21 C20 -3.1(10) . .
C8 C16 C21 C20 174.6(6) . .
C17 C16 C21 C22 169.7(6) . .
C8 C16 C21 C22 -12.6(10) . .
Er1 O2 C22 O1 51.5(9) 5_565 .
Er1 O2 C22 C21 -124.4(5) 5_565 .
Er1 O1 C22 O2 -7.5(12) . .
Er1 O1 C22 C21 168.6(5) . .
C20 C21 C22 O2 157.3(6) . .
C16 C21 C22 O2 -15.7(10) . .
C20 C21 C22 O1 -18.9(8) . .
C16 C21 C22 O1 168.1(6) . .
Er1 O4 C23 O3 16.0(6) . .
Er1 O4 C23 C24 -165.4(4) . .
Er1 O3 C23 O4 102.2(6) 5_565 .
Er1 O3 C23 O4 -12.6(5) . .
Er1 O3 C23 C24 -76.5(7) 5_565 .
Er1 O3 C23 C24 168.8(5) . .
O4 C23 C24 C25 144.2(6) . .
O3 C23 C24 C25 -37.2(8) . .
C23 C24 C25 C26 -67.1(7) . .
C24 C25 C26 C27 -175.4(5) . .
Er1 O6 C27 O5 -177(100) 1_545 .
Er1 O6 C27 C26 6(4) 1_545 .
Er1 O5 C27 O6 -12.5(8) 5 .
Er1 O5 C27 C26 165.1(5) 5 .
C25 C26 C27 O6 159.9(6) . .
C25 C26 C27 O5 -17.7(9) . .
